data_1575370
loop_
_publ_author_name
'Shi, Dier'
'Liu, Jiyong'
'Liu, Shuna'
'Wang, Yu'
'Yu, Kaxi'
'Hu, Xiurong'

_publ_section_title
;
 Reversible single-crystal-to-single-crystal phase transition of
 nirmatrelvir
;
_journal_issue 36
_journal_name_full CrystEngComm
_journal_page_first 6009
_journal_page_last 6018
_journal_paper_doi 10.1039/D5CE00705D
_journal_volume 27
_journal_year 2025
_chemical_absolute_configuration unk
_chemical_formula_moiety 'C23 H32 F3 N5 O4'
_chemical_formula_sum 'C23 H32 F3 N5 O4'
_chemical_formula_weight 499.53
_space_group_crystal_system orthorhombic
_space_group_IT_number 19
_space_group_name_Hall 'P 2ac 2ab'
_space_group_name_H-M_alt 'P 21 21 21'
_atom_sites_solution_hydrogens geom
_atom_sites_solution_primary dual
_audit_creation_date 2023-08-30
_audit_creation_method
;
Olex2 1.3
(compiled 2020.11.12 svn.r5f609507 for OlexSys, GUI svn.r6408)
;
_audit_update_record
;
2024-06-13 deposited with the CCDC.	2025-08-07 downloaded from the CCDC.
;
_cell_angle_alpha 90
_cell_angle_beta 90
_cell_angle_gamma 90
_cell_formula_units_Z 4
_cell_length_a 9.6872(7)
_cell_length_b 15.0069(8)
_cell_length_c 18.0085(11)
_cell_measurement_reflns_used 1798
_cell_measurement_temperature 273.0
_cell_measurement_theta_max 32.59
_cell_measurement_theta_min 2.39
_cell_volume 2618.0(3)
_computing_cell_refinement 'SAINT V8.40B (?, 2016)'
_computing_data_reduction 'SAINT V8.40B (?, 2016)'
_computing_molecular_graphics 'Olex2 1.3 (Dolomanov et al., 2009)'
_computing_publication_material 'Olex2 1.3 (Dolomanov et al., 2009)'
_computing_structure_refinement 'SHELXL 2018/3 (Sheldrick, 2015)'
_computing_structure_solution 'SHELXT 2018/2 (Sheldrick, 2018)'
_diffrn_ambient_temperature 273.0
_diffrn_measured_fraction_theta_full 0.999
_diffrn_measured_fraction_theta_max 0.827
_diffrn_measurement_device_type 'Bruker D8 Venture'
_diffrn_measurement_method '\f and \w scans'
_diffrn_radiation_type MoK\a
_diffrn_radiation_wavelength 0.71073
_diffrn_reflns_av_R_equivalents 0.0906
_diffrn_reflns_av_unetI/netI 0.1498
_diffrn_reflns_Laue_measured_fraction_full 0.999
_diffrn_reflns_Laue_measured_fraction_max 0.827
_diffrn_reflns_limit_h_max 14
_diffrn_reflns_limit_h_min -13
_diffrn_reflns_limit_k_max 22
_diffrn_reflns_limit_k_min -16
_diffrn_reflns_limit_l_max 25
_diffrn_reflns_limit_l_min -24
_diffrn_reflns_number 18815
_diffrn_reflns_point_group_measured_fraction_full 0.999
_diffrn_reflns_point_group_measured_fraction_max 0.787
_diffrn_reflns_theta_full 25.242
_diffrn_reflns_theta_max 33.584
_diffrn_reflns_theta_min 2.262
_diffrn_source_current 1.4
_diffrn_source_power 0.07
_diffrn_source_voltage 50.0
_diffrn_standards_number 0
_exptl_absorpt_coefficient_mu 0.102
_exptl_absorpt_correction_T_max 0.7466
_exptl_absorpt_correction_T_min 0.6696
_exptl_absorpt_correction_type none
_exptl_absorpt_process_details
;
SADABS-2016/2 (Bruker,2016/2) was used for absorption correction.
wR2(int) was 0.1465 before and 0.0612 after correction.
The Ratio of minimum to maximum transmission is 0.8969.
The \l/2 correction factor is Not present.
;
_exptl_crystal_colour colourless
_exptl_crystal_colour_primary colourless
_exptl_crystal_density_diffrn 1.267
_exptl_crystal_description needle
_exptl_crystal_F_000 1056
_exptl_crystal_size_max 0.389
_exptl_crystal_size_mid 0.085
_exptl_crystal_size_min 0.048
_refine_diff_density_max 0.531
_refine_diff_density_min -0.384
_refine_diff_density_rms 0.049
_refine_ls_abs_structure_details
;
 Flack x determined using 888 quotients [(I+)-(I-)]/[(I+)+(I-)]
 (Parsons, Flack and Wagner, Acta Cryst. B69 (2013) 249-259).
;
_refine_ls_abs_structure_Flack -1.5(9)
_refine_ls_extinction_method none
_refine_ls_goodness_of_fit_ref 0.998
_refine_ls_hydrogen_treatment constr
_refine_ls_matrix_type full
_refine_ls_number_parameters 321
_refine_ls_number_reflns 8140
_refine_ls_number_restraints 0
_refine_ls_restrained_S_all 0.998
_refine_ls_R_factor_all 0.2279
_refine_ls_R_factor_gt 0.0828
_refine_ls_shift/su_max 0.000
_refine_ls_shift/su_mean 0.000
_refine_ls_structure_factor_coef Fsqd
_refine_ls_weighting_details 'w=1/[\s^2^(Fo^2^)+(0.0998P)^2^] where P=(Fo^2^+2Fc^2^)/3'
_refine_ls_weighting_scheme calc
_refine_ls_wR_factor_gt 0.1812
_refine_ls_wR_factor_ref 0.2493
_reflns_Friedel_coverage 0.723
_reflns_Friedel_fraction_full 0.999
_reflns_Friedel_fraction_max 0.739
_reflns_number_gt 3211
_reflns_number_total 8140
_reflns_threshold_expression 'I > 2\s(I)'
_cod_data_source_file d5ce00705d2.cif
_cod_data_source_block nmtw1_273k
_cod_depositor_comments 'Adding full bibliography for 1575370--1575374.cif.'
_cod_database_code 1575370
_shelx_shelxl_version_number 2018/3
_shelx_space_group_comment
;
The symmetry employed for this shelxl refinement is uniquely defined
by the following loop, which should always be used as a source of
symmetry information in preference to the above space-group names.
They are only intended as comments.
;
_shelx_estimated_absorpt_t_max 0.995
_shelx_estimated_absorpt_t_min 0.961
_olex2_refinement_description
;
1. Fixed Uiso
 At 1.2 times of:
  All C(H) groups, All C(H,H) groups, All N(H) groups
 At 1.5 times of:
  All C(H,H,H) groups
2.a Ternary CH refined with riding coordinates:
 C9(H9), C3(H3A), C17(H17), C6(H6), C10(H10), C11(H11)
2.b Secondary CH2 refined with riding coordinates:
 C5(H5A,H5B), C2(H2A,H2B), C12(H12A,H12B), C1(H1A,H1B)
2.c Aromatic/amide H refined with riding coordinates:
 N3(H3), N5(H5), N1(H1)
2.d Idealised Me refined as rotating group:
 C14(H14A,H14B,H14C), C20(H20A,H20B,H20C), C21(H21A,H21B,H21C), C15(H15A,H15B,
 H15C), C19(H19A,H19B,H19C)
;
_olex2_submission_special_instructions 'No special instructions were received'

loop_
_space_group_symop_operation_xyz
'x, y, z'
'-x+1/2, -y, z+1/2'
'-x, y+1/2, -z+1/2'
'x+1/2, -y+1/2, -z'

loop_
_atom_site_label
_atom_site_type_symbol
_atom_site_fract_x
_atom_site_fract_y
_atom_site_fract_z
_atom_site_U_iso_or_equiv
_atom_site_adp_type
_atom_site_occupancy
_atom_site_site_symmetry_order
_atom_site_calc_flag
_atom_site_refinement_flags_posn
_atom_site_refinement_flags_adp
_atom_site_refinement_flags_occupancy
_atom_site_disorder_assembly
_atom_site_disorder_group
O3 O 0.1832(5) 0.4250(3) 0.9133(2) 0.0659(12) Uani 1 1 d . . . . .
O2 O 0.2281(5) 0.4631(2) 0.7064(2) 0.0644(12) Uani 1 1 d . . . . .
N3 N 0.2690(5) 0.3543(3) 0.6213(2) 0.0433(10) Uani 1 1 d . . . . .
H3 H 0.280890 0.298002 0.615017 0.052 Uiso 1 1 calc R U . . .
N4 N 0.1260(5) 0.3474(3) 0.8112(2) 0.0453(11) Uani 1 1 d . . . . .
O1 O 0.6597(5) 0.2827(3) 0.4628(3) 0.0797(15) Uani 1 1 d . . . . .
N5 N 0.4507(5) 0.4396(3) 0.8480(2) 0.0539(12) Uani 1 1 d . . . . .
H5 H 0.439825 0.477244 0.883510 0.065 Uiso 1 1 calc R U . . .
O4 O 0.5692(5) 0.4104(3) 0.7422(2) 0.0780(14) Uani 1 1 d . . . . .
N1 N 0.7830(6) 0.3908(4) 0.5214(3) 0.0725(15) Uani 1 1 d . . . . .
H1 H 0.862080 0.377682 0.502706 0.087 Uiso 1 1 calc R U . . .
C8 C 0.2219(6) 0.3851(3) 0.6873(3) 0.0427(12) Uani 1 1 d . . . . .
C16 C 0.2180(6) 0.3797(3) 0.8594(3) 0.0462(12) Uani 1 1 d . . . . .
C9 C 0.1555(6) 0.3134(3) 0.7364(3) 0.0440(12) Uani 1 1 d . . . . .
H9 H 0.214340 0.260359 0.738957 0.053 Uiso 1 1 calc R U . . .
C3 C 0.5529(5) 0.3839(3) 0.5519(3) 0.0405(11) Uani 1 1 d . . . . .
H3A H 0.543935 0.349378 0.597792 0.049 Uiso 1 1 calc R U . . .
C4 C 0.6699(6) 0.3453(4) 0.5062(3) 0.0527(14) Uani 1 1 d . . . . .
C17 C 0.3708(6) 0.3572(3) 0.8484(3) 0.0450(13) Uani 1 1 d . . . . .
H17 H 0.381130 0.328692 0.799740 0.054 Uiso 1 1 calc R U . . .
C6 C 0.2996(6) 0.4156(3) 0.5609(3) 0.0441(12) Uani 1 1 d . . . . .
H6 H 0.325858 0.473295 0.582035 0.053 Uiso 1 1 calc R U . . .
C5 C 0.4164(6) 0.3827(4) 0.5115(3) 0.0447(12) Uani 1 1 d . . . . .
H5A H 0.396459 0.322407 0.495242 0.054 Uiso 1 1 calc R U . . .
H5B H 0.422383 0.420221 0.467767 0.054 Uiso 1 1 calc R U . . .
C10 C 0.0151(6) 0.2902(4) 0.7049(3) 0.0523(14) Uani 1 1 d . . . . .
H10 H 0.000056 0.299298 0.651671 0.063 Uiso 1 1 calc R U . . .
N2 N 0.0749(7) 0.4341(5) 0.4813(4) 0.095(2) Uani 1 1 d . . . . .
C18 C 0.4261(7) 0.2915(4) 0.9085(3) 0.0596(16) Uani 1 1 d . . . . .
C22 C 0.5400(7) 0.4579(4) 0.7940(3) 0.0559(15) Uani 1 1 d . . . . .
C13 C -0.0790(7) 0.2245(5) 0.7453(3) 0.0650(18) Uani 1 1 d . . . . .
C2 C 0.6097(7) 0.4762(4) 0.5709(3) 0.0627(17) Uani 1 1 d . . . . .
H2A H 0.582561 0.519582 0.533750 0.075 Uiso 1 1 calc R U . . .
H2B H 0.576512 0.495766 0.619057 0.075 Uiso 1 1 calc R U . . .
C7 C 0.1729(7) 0.4273(4) 0.5162(3) 0.0603(15) Uani 1 1 d . . . . .
C11 C -0.0947(7) 0.3241(4) 0.7582(3) 0.0645(17) Uani 1 1 d . . . . .
H11 H -0.175853 0.354068 0.737407 0.077 Uiso 1 1 calc R U . . .
C12 C -0.0203(6) 0.3681(5) 0.8217(3) 0.0620(16) Uani 1 1 d . . . . .
H12A H -0.035100 0.432025 0.820806 0.074 Uiso 1 1 calc R U . . .
H12B H -0.052763 0.344905 0.868797 0.074 Uiso 1 1 calc R U . . .
C1 C 0.7634(8) 0.4642(5) 0.5718(4) 0.076(2) Uani 1 1 d . . . . .
H1A H 0.810217 0.517361 0.554250 0.091 Uiso 1 1 calc R U . . .
H1B H 0.796335 0.449742 0.621162 0.091 Uiso 1 1 calc R U . . .
C14 C -0.0231(9) 0.1646(5) 0.8048(4) 0.079(2) Uani 1 1 d . . . . .
H14A H 0.024452 0.115379 0.782326 0.119 Uiso 1 1 calc R U . . .
H14B H -0.097877 0.142647 0.834590 0.119 Uiso 1 1 calc R U . . .
H14C H 0.039838 0.197498 0.835491 0.119 Uiso 1 1 calc R U . . .
C20 C 0.4353(10) 0.3330(5) 0.9855(3) 0.091(2) Uani 1 1 d . . . . .
H20A H 0.497825 0.382607 0.984280 0.136 Uiso 1 1 calc R U . . .
H20B H 0.468302 0.289374 1.020193 0.136 Uiso 1 1 calc R U . . .
H20C H 0.345511 0.353203 1.000548 0.136 Uiso 1 1 calc R U . . .
C21 C 0.3257(10) 0.2124(5) 0.9145(5) 0.095(3) Uani 1 1 d . . . . .
H21A H 0.234859 0.234057 0.925734 0.142 Uiso 1 1 calc R U . . .
H21B H 0.355880 0.173037 0.953199 0.142 Uiso 1 1 calc R U . . .
H21C H 0.323835 0.180826 0.868118 0.142 Uiso 1 1 calc R U . . .
C15 C -0.1885(8) 0.1825(6) 0.6970(4) 0.089(2) Uani 1 1 d . . . . .
H15A H -0.214781 0.223507 0.658592 0.134 Uiso 1 1 calc R U . . .
H15B H -0.267668 0.168144 0.726711 0.134 Uiso 1 1 calc R U . . .
H15C H -0.152658 0.129042 0.674857 0.134 Uiso 1 1 calc R U . . .
C19 C 0.5681(10) 0.2586(6) 0.8853(5) 0.103(3) Uani 1 1 d . . . . .
H19A H 0.605533 0.221260 0.923583 0.155 Uiso 1 1 calc R U . . .
H19B H 0.628056 0.308649 0.877452 0.155 Uiso 1 1 calc R U . . .
H19C H 0.560319 0.225060 0.840058 0.155 Uiso 1 1 calc R U . . .
F1 F 0.6775(12) 0.5690(6) 0.7462(3) 0.256(6) Uani 1 1 d . . . . .
F2 F 0.5482(7) 0.6088(4) 0.8314(6) 0.177(3) Uani 1 1 d . . . . .
F3 F 0.7115(8) 0.5407(5) 0.8536(4) 0.174(3) Uani 1 1 d . . . . .
C23 C 0.6152(10) 0.5438(6) 0.8013(4) 0.085(2) Uani 1 1 d . . . . .

loop_
_atom_site_aniso_label
_atom_site_aniso_U_11
_atom_site_aniso_U_22
_atom_site_aniso_U_33
_atom_site_aniso_U_23
_atom_site_aniso_U_13
_atom_site_aniso_U_12
O3 0.059(3) 0.082(3) 0.057(2) -0.028(2) 0.009(2) 0.001(2)
O2 0.087(3) 0.047(2) 0.059(2) -0.0116(18) 0.019(2) -0.002(2)
N3 0.045(3) 0.042(2) 0.043(2) 0.0014(18) 0.0074(19) -0.003(2)
N4 0.039(3) 0.062(3) 0.0346(19) -0.0082(19) 0.0055(19) -0.001(2)
O1 0.073(4) 0.072(3) 0.094(3) -0.032(3) 0.013(3) 0.014(3)
N5 0.053(3) 0.068(3) 0.041(2) -0.013(2) 0.004(2) -0.007(3)
O4 0.070(3) 0.110(4) 0.054(2) -0.015(2) 0.017(2) -0.009(3)
N1 0.040(3) 0.098(4) 0.079(3) -0.011(3) 0.013(3) 0.001(3)
C8 0.042(3) 0.046(3) 0.040(2) -0.005(2) 0.005(2) 0.001(2)
C16 0.046(3) 0.053(3) 0.040(2) -0.004(2) 0.005(2) -0.002(3)
C9 0.042(3) 0.052(3) 0.038(2) -0.004(2) 0.004(2) 0.004(2)
C3 0.036(3) 0.045(3) 0.040(2) 0.000(2) 0.004(2) 0.000(2)
C4 0.042(4) 0.057(3) 0.059(3) -0.002(3) 0.005(3) -0.002(3)
C17 0.038(3) 0.058(3) 0.039(2) -0.013(2) 0.001(2) 0.004(3)
C6 0.037(3) 0.047(3) 0.048(3) 0.008(2) 0.003(2) -0.001(2)
C5 0.039(3) 0.058(3) 0.038(2) 0.000(2) 0.008(2) -0.006(3)
C10 0.042(4) 0.074(4) 0.041(3) 0.001(3) 0.004(2) -0.007(3)
N2 0.047(4) 0.132(5) 0.107(5) 0.063(4) -0.004(4) -0.002(4)
C18 0.053(4) 0.066(4) 0.059(3) 0.005(3) -0.004(3) 0.008(3)
C22 0.044(4) 0.077(4) 0.047(3) -0.002(3) 0.002(3) -0.006(3)
C13 0.055(4) 0.088(4) 0.052(3) -0.007(3) 0.008(3) -0.028(4)
C2 0.065(5) 0.061(3) 0.062(3) -0.015(3) 0.000(3) -0.012(3)
C7 0.040(4) 0.076(4) 0.065(3) 0.027(3) 0.008(3) -0.002(3)
C11 0.040(4) 0.097(5) 0.056(3) -0.004(3) 0.001(3) 0.000(3)
C12 0.038(4) 0.084(4) 0.064(3) -0.010(3) 0.006(3) 0.005(3)
C1 0.055(5) 0.098(5) 0.075(4) -0.013(4) -0.002(4) -0.024(4)
C14 0.091(6) 0.082(4) 0.064(4) 0.006(4) 0.012(4) -0.029(4)
C20 0.106(7) 0.105(5) 0.060(4) 0.014(4) -0.017(4) 0.006(5)
C21 0.111(7) 0.063(4) 0.110(6) 0.017(4) -0.013(5) -0.008(5)
C15 0.058(5) 0.137(6) 0.072(4) -0.020(4) 0.011(4) -0.044(5)
C19 0.087(7) 0.130(7) 0.093(5) 0.008(5) -0.007(5) 0.047(6)
F1 0.412(15) 0.261(8) 0.095(4) -0.036(5) 0.084(6) -0.252(10)
F2 0.112(5) 0.080(3) 0.338(11) -0.008(5) 0.034(6) -0.026(3)
F3 0.137(6) 0.190(6) 0.197(6) -0.057(5) -0.050(6) -0.052(5)
C23 0.087(6) 0.105(6) 0.064(4) -0.005(4) 0.003(4) -0.026(5)

loop_
_atom_type_symbol
_atom_type_description
_atom_type_scat_dispersion_real
_atom_type_scat_dispersion_imag
_atom_type_scat_source
C C 0.0033 0.0016 'International Tables Vol C Tables 4.2.6.8 and 6.1.1.4'
H H 0.0000 0.0000 'International Tables Vol C Tables 4.2.6.8 and 6.1.1.4'
F F 0.0171 0.0103 'International Tables Vol C Tables 4.2.6.8 and 6.1.1.4'
N N 0.0061 0.0033 'International Tables Vol C Tables 4.2.6.8 and 6.1.1.4'
O O 0.0106 0.0060 'International Tables Vol C Tables 4.2.6.8 and 6.1.1.4'

loop_
_exptl_crystal_face_index_h
_exptl_crystal_face_index_k
_exptl_crystal_face_index_l
_exptl_crystal_face_perp_dist
-1.00 0.00 1.00 0.1690
1.00 0.00 -1.00 0.1540
0.00 -1.00 1.00 0.0130
0.00 1.00 -1.00 0.0370
-1.00 1.00 0.00 0.1760
1.00 1.00 -1.00 0.1430
-1.00 0.00 -1.00 0.1740
1.00 0.00 1.00 0.1560
-1.00 -1.00 -1.00 0.1490
1.00 1.00 1.00 0.1450
0.00 -1.00 0.00 0.0180
0.00 1.00 0.00 0.0240
0.00 -1.00 -1.00 0.0350
0.00 1.00 1.00 0.0210
0.00 0.00 1.00 0.0130
0.00 0.00 -1.00 0.0420

loop_
_geom_angle_atom_site_label_1
_geom_angle_atom_site_label_2
_geom_angle_atom_site_label_3
_geom_angle
_geom_angle_site_symmetry_1
_geom_angle_site_symmetry_3
_geom_angle_publ_flag
C8 N3 H3 119.7 . . ?
C8 N3 C6 120.6(4) . . ?
C6 N3 H3 119.7 . . ?
C16 N4 C9 126.3(4) . . ?
C16 N4 C12 119.1(4) . . ?
C12 N4 C9 112.4(4) . . ?
C17 N5 H5 119.2 . . ?
C22 N5 H5 119.2 . . ?
C22 N5 C17 121.6(4) . . ?
C4 N1 H1 122.7 . . ?
C4 N1 C1 114.7(5) . . ?
C1 N1 H1 122.7 . . ?
O2 C8 N3 124.0(5) . . ?
O2 C8 C9 121.9(4) . . ?
N3 C8 C9 114.0(4) . . ?
O3 C16 N4 122.0(5) . . ?
O3 C16 C17 119.2(5) . . ?
N4 C16 C17 118.8(4) . . ?
N4 C9 C8 111.5(4) . . ?
N4 C9 H9 110.7 . . ?
N4 C9 C10 104.4(4) . . ?
C8 C9 H9 110.7 . . ?
C10 C9 C8 108.8(4) . . ?
C10 C9 H9 110.7 . . ?
C4 C3 H3A 108.8 . . ?
C4 C3 C2 101.5(5) . . ?
C5 C3 H3A 108.8 . . ?
C5 C3 C4 112.9(4) . . ?
C5 C3 C2 115.7(5) . . ?
C2 C3 H3A 108.8 . . ?
O1 C4 N1 126.6(6) . . ?
O1 C4 C3 125.4(6) . . ?
N1 C4 C3 108.0(5) . . ?
N5 C17 C16 109.0(4) . . ?
N5 C17 H17 108.1 . . ?
N5 C17 C18 110.9(4) . . ?
C16 C17 H17 108.1 . . ?
C16 C17 C18 112.5(5) . . ?
C18 C17 H17 108.1 . . ?
N3 C6 H6 108.7 . . ?
N3 C6 C5 112.6(4) . . ?
N3 C6 C7 108.2(4) . . ?
C5 C6 H6 108.7 . . ?
C7 C6 H6 108.7 . . ?
C7 C6 C5 109.7(4) . . ?
C3 C5 C6 111.5(4) . . ?
C3 C5 H5A 109.3 . . ?
C3 C5 H5B 109.3 . . ?
C6 C5 H5A 109.3 . . ?
C6 C5 H5B 109.3 . . ?
H5A C5 H5B 108.0 . . ?
C9 C10 H10 117.9 . . ?
C9 C10 C13 120.5(5) . . ?
C9 C10 C11 108.4(4) . . ?
C13 C10 H10 117.9 . . ?
C11 C10 H10 117.9 . . ?
C11 C10 C13 59.9(4) . . ?
C20 C18 C17 113.2(5) . . ?
C20 C18 C21 106.8(6) . . ?
C21 C18 C17 108.6(5) . . ?
C19 C18 C17 109.0(5) . . ?
C19 C18 C20 109.3(7) . . ?
C19 C18 C21 109.9(6) . . ?
N5 C22 C23 115.7(5) . . ?
O4 C22 N5 126.5(6) . . ?
O4 C22 C23 117.7(6) . . ?
C11 C13 C10 59.8(4) . . ?
C14 C13 C10 120.8(6) . . ?
C14 C13 C11 121.0(5) . . ?
C14 C13 C15 114.5(6) . . ?
C15 C13 C10 114.5(5) . . ?
C15 C13 C11 115.3(6) . . ?
C3 C2 H2A 110.8 . . ?
C3 C2 H2B 110.8 . . ?
H2A C2 H2B 108.9 . . ?
C1 C2 C3 104.5(5) . . ?
C1 C2 H2A 110.8 . . ?
C1 C2 H2B 110.8 . . ?
N2 C7 C6 178.3(8) . . ?
C10 C11 C13 60.3(4) . . ?
C10 C11 H11 118.3 . . ?
C13 C11 H11 118.3 . . ?
C12 C11 C10 106.9(5) . . ?
C12 C11 C13 120.0(6) . . ?
C12 C11 H11 118.3 . . ?
N4 C12 C11 105.9(5) . . ?
N4 C12 H12A 110.6 . . ?
N4 C12 H12B 110.6 . . ?
C11 C12 H12A 110.6 . . ?
C11 C12 H12B 110.6 . . ?
H12A C12 H12B 108.7 . . ?
N1 C1 C2 102.5(6) . . ?
N1 C1 H1A 111.3 . . ?
N1 C1 H1B 111.3 . . ?
C2 C1 H1A 111.3 . . ?
C2 C1 H1B 111.3 . . ?
H1A C1 H1B 109.2 . . ?
C13 C14 H14A 109.5 . . ?
C13 C14 H14B 109.5 . . ?
C13 C14 H14C 109.5 . . ?
H14A C14 H14B 109.5 . . ?
H14A C14 H14C 109.5 . . ?
H14B C14 H14C 109.5 . . ?
C18 C20 H20A 109.5 . . ?
C18 C20 H20B 109.5 . . ?
C18 C20 H20C 109.5 . . ?
H20A C20 H20B 109.5 . . ?
H20A C20 H20C 109.5 . . ?
H20B C20 H20C 109.5 . . ?
C18 C21 H21A 109.5 . . ?
C18 C21 H21B 109.5 . . ?
C18 C21 H21C 109.5 . . ?
H21A C21 H21B 109.5 . . ?
H21A C21 H21C 109.5 . . ?
H21B C21 H21C 109.5 . . ?
C13 C15 H15A 109.5 . . ?
C13 C15 H15B 109.5 . . ?
C13 C15 H15C 109.5 . . ?
H15A C15 H15B 109.5 . . ?
H15A C15 H15C 109.5 . . ?
H15B C15 H15C 109.5 . . ?
C18 C19 H19A 109.5 . . ?
C18 C19 H19B 109.5 . . ?
C18 C19 H19C 109.5 . . ?
H19A C19 H19B 109.5 . . ?
H19A C19 H19C 109.5 . . ?
H19B C19 H19C 109.5 . . ?
F1 C23 C22 116.0(7) . . ?
F1 C23 F2 110.9(9) . . ?
F1 C23 F3 103.9(9) . . ?
F2 C23 C22 116.5(7) . . ?
F2 C23 F3 94.7(7) . . ?
F3 C23 C22 112.1(7) . . ?

loop_
_geom_bond_atom_site_label_1
_geom_bond_atom_site_label_2
_geom_bond_distance
_geom_bond_site_symmetry_2
_geom_bond_publ_flag
O3 C16 1.232(6) . ?
O2 C8 1.221(6) . ?
N3 H3 0.8600 . ?
N3 C8 1.354(6) . ?
N3 C6 1.454(6) . ?
N4 C16 1.334(7) . ?
N4 C9 1.468(6) . ?
N4 C12 1.463(7) . ?
O1 C4 1.227(6) . ?
N5 H5 0.8600 . ?
N5 C17 1.460(7) . ?
N5 C22 1.330(7) . ?
O4 C22 1.207(6) . ?
N1 H1 0.8600 . ?
N1 C4 1.320(8) . ?
N1 C1 1.439(8) . ?
C8 C9 1.535(7) . ?
C16 C17 1.531(8) . ?
C9 H9 0.9800 . ?
C9 C10 1.515(8) . ?
C3 H3A 0.9800 . ?
C3 C4 1.515(8) . ?
C3 C5 1.510(7) . ?
C3 C2 1.529(8) . ?
C17 H17 0.9800 . ?
C17 C18 1.559(8) . ?
C6 H6 0.9800 . ?
C6 C5 1.521(7) . ?
C6 C7 1.478(9) . ?
C5 H5A 0.9700 . ?
C5 H5B 0.9700 . ?
C10 H10 0.9800 . ?
C10 C13 1.526(8) . ?
C10 C11 1.520(8) . ?
N2 C7 1.143(8) . ?
C18 C20 1.522(8) . ?
C18 C21 1.538(10) . ?
C18 C19 1.521(11) . ?
C22 C23 1.486(10) . ?
C13 C11 1.521(9) . ?
C13 C14 1.499(9) . ?
C13 C15 1.510(9) . ?
C2 H2A 0.9700 . ?
C2 H2B 0.9700 . ?
C2 C1 1.500(10) . ?
C11 H11 0.9800 . ?
C11 C12 1.504(8) . ?
C12 H12A 0.9700 . ?
C12 H12B 0.9700 . ?
C1 H1A 0.9700 . ?
C1 H1B 0.9700 . ?
C14 H14A 0.9600 . ?
C14 H14B 0.9600 . ?
C14 H14C 0.9600 . ?
C20 H20A 0.9600 . ?
C20 H20B 0.9600 . ?
C20 H20C 0.9600 . ?
C21 H21A 0.9600 . ?
C21 H21B 0.9600 . ?
C21 H21C 0.9600 . ?
C15 H15A 0.9600 . ?
C15 H15B 0.9600 . ?
C15 H15C 0.9600 . ?
C19 H19A 0.9600 . ?
C19 H19B 0.9600 . ?
C19 H19C 0.9600 . ?
F1 C23 1.221(9) . ?
F2 C23 1.291(10) . ?
F3 C23 1.327(10) . ?

loop_
_geom_torsion_atom_site_label_1
_geom_torsion_atom_site_label_2
_geom_torsion_atom_site_label_3
_geom_torsion_atom_site_label_4
_geom_torsion
_geom_torsion_site_symmetry_1
_geom_torsion_site_symmetry_2
_geom_torsion_site_symmetry_3
_geom_torsion_site_symmetry_4
_geom_torsion_publ_flag
O3 C16 C17 N5 -54.7(6) . . . . ?
O3 C16 C17 C18 68.7(6) . . . . ?
O2 C8 C9 N4 -10.2(8) . . . . ?
O2 C8 C9 C10 104.4(6) . . . . ?
N3 C8 C9 N4 171.2(5) . . . . ?
N3 C8 C9 C10 -74.2(6) . . . . ?
N3 C6 C5 C3 -68.6(6) . . . . ?
N4 C16 C17 N5 127.3(5) . . . . ?
N4 C16 C17 C18 -109.3(5) . . . . ?
N4 C9 C10 C13 -57.1(6) . . . . ?
N4 C9 C10 C11 8.2(6) . . . . ?
N5 C17 C18 C20 53.2(7) . . . . ?
N5 C17 C18 C21 171.7(5) . . . . ?
N5 C17 C18 C19 -68.7(7) . . . . ?
N5 C22 C23 F1 -167.0(9) . . . . ?
N5 C22 C23 F2 -33.7(11) . . . . ?
N5 C22 C23 F3 73.9(9) . . . . ?
O4 C22 C23 F1 15.9(13) . . . . ?
O4 C22 C23 F2 149.2(8) . . . . ?
O4 C22 C23 F3 -103.3(8) . . . . ?
C8 N3 C6 C5 148.7(5) . . . . ?
C8 N3 C6 C7 -89.9(6) . . . . ?
C8 C9 C10 C13 -176.2(5) . . . . ?
C8 C9 C10 C11 -110.9(5) . . . . ?
C16 N4 C9 C8 -59.8(7) . . . . ?
C16 N4 C9 C10 -177.1(5) . . . . ?
C16 N4 C12 C11 178.9(5) . . . . ?
C16 C17 C18 C20 -69.2(7) . . . . ?
C16 C17 C18 C21 49.3(6) . . . . ?
C16 C17 C18 C19 168.9(6) . . . . ?
C9 N4 C16 O3 163.2(5) . . . . ?
C9 N4 C16 C17 -18.8(8) . . . . ?
C9 N4 C12 C11 14.7(7) . . . . ?
C9 C10 C13 C11 94.7(6) . . . . ?
C9 C10 C13 C14 -15.6(8) . . . . ?
C9 C10 C13 C15 -159.1(6) . . . . ?
C9 C10 C11 C13 -115.1(5) . . . . ?
C9 C10 C11 C12 0.2(7) . . . . ?
C3 C2 C1 N1 27.1(7) . . . . ?
C4 N1 C1 C2 -15.7(8) . . . . ?
C4 C3 C5 C6 175.8(4) . . . . ?
C4 C3 C2 C1 -28.6(6) . . . . ?
C17 N5 C22 O4 -2.5(9) . . . . ?
C17 N5 C22 C23 -179.4(6) . . . . ?
C6 N3 C8 O2 -15.4(8) . . . . ?
C6 N3 C8 C9 163.2(5) . . . . ?
C5 C3 C4 O1 -35.3(7) . . . . ?
C5 C3 C4 N1 144.5(5) . . . . ?
C5 C3 C2 C1 -151.2(5) . . . . ?
C10 C13 C11 C12 -93.2(6) . . . . ?
C10 C11 C12 N4 -8.7(7) . . . . ?
C22 N5 C17 C16 -129.0(5) . . . . ?
C22 N5 C17 C18 106.6(6) . . . . ?
C13 C10 C11 C12 115.4(6) . . . . ?
C13 C11 C12 N4 56.3(7) . . . . ?
C2 C3 C4 O1 -159.9(6) . . . . ?
C2 C3 C4 N1 19.9(6) . . . . ?
C2 C3 C5 C6 -67.8(6) . . . . ?
C7 C6 C5 C3 170.8(4) . . . . ?
C11 C10 C13 C14 -110.4(6) . . . . ?
C11 C10 C13 C15 106.2(7) . . . . ?
C12 N4 C16 O3 1.5(8) . . . . ?
C12 N4 C16 C17 179.5(5) . . . . ?
C12 N4 C9 C8 102.9(6) . . . . ?
C12 N4 C9 C10 -14.4(6) . . . . ?
C1 N1 C4 O1 176.8(6) . . . . ?
C1 N1 C4 C3 -3.0(7) . . . . ?
C14 C13 C11 C10 109.9(7) . . . . ?
C14 C13 C11 C12 16.7(9) . . . . ?
C15 C13 C11 C10 -104.8(6) . . . . ?
C15 C13 C11 C12 161.9(5) . . . . ?
